data_2211442
loop_
_publ_author_name
'Wang, Huan-Yu'
'Gao, Shan'
'Zhao, Jing-Gui'
'Ng, Seik Weng'

_publ_section_title Poly[(\m~2~-4,4'-bipyridine)tris[\m~4~-(<i>E</i>)-4,4'-(ethene-1,2-diyl)dibenzoato]zinc(II)]
_journal_coeditor_code HG2126
_journal_issue 12
_journal_name_full 'Acta Crystallographica Section E'
_journal_page_first m3298
_journal_page_last m3300
_journal_paper_doi 10.1107/S1600536806047532
_journal_volume 62
_journal_year 2006
_chemical_formula_iupac '[Zn3 (C16 H10 O4) (C10 H8 N2)]'
_chemical_formula_moiety 'C58 H38 N2 O12 Zn3'
_chemical_formula_sum 'C58 H38 N2 O12 Zn3'
_chemical_formula_weight 1151.01
_chemical_name_systematic
;
Poly[(\m~2~-4,4'-bipyridine)tris[\m~4~-(E)-4,4'-(ethene-1,2-
diyl)dibenzoato]zinc(II)]
;
_space_group_IT_number 148
_symmetry_cell_setting trigonal
_symmetry_space_group_name_Hall '-R 3'
_symmetry_space_group_name_H-M 'R -3 :H'
_atom_sites_solution_hydrogens geom
_atom_sites_solution_primary direct
_atom_sites_solution_secondary difmap
_audit_creation_method SHELXL-97
_cell_angle_alpha 90.00
_cell_angle_beta 90.00
_cell_angle_gamma 120.00
_cell_formula_units_Z 3
_cell_length_a 16.1340(10)
_cell_length_b 16.134
_cell_length_c 18.1620(10)
_cell_measurement_reflns_used 7459
_cell_measurement_temperature 293(2)
_cell_measurement_theta_max 27.4
_cell_measurement_theta_min 3.1
_cell_volume 4094.3(3)
_computing_cell_refinement RAPID-AUTO
_computing_data_collection 'RAPID-AUTO (Rigaku, 1998)'
_computing_data_reduction 'CrystalStructure (Rigaku/MSC, 2002)'
_computing_molecular_graphics 'X-SEED (Barbour, 2001)'
_computing_publication_material 'publCIF (Westrip, 2006)'
_computing_structure_refinement 'SHELXL97 (Sheldrick, 1997)'
_computing_structure_solution 'SHELXS97 (Sheldrick, 1997)'
_diffrn_ambient_temperature 295(2)
_diffrn_measured_fraction_theta_full 1.00
_diffrn_measured_fraction_theta_max 1.00
_diffrn_measurement_device_type 'Rigaku R-AXIS RAPID IP'
_diffrn_measurement_method \w
_diffrn_radiation_monochromator graphite
_diffrn_radiation_source 'fine-focus sealed tube'
_diffrn_radiation_type MoK\a
_diffrn_radiation_wavelength 0.71073
_diffrn_reflns_av_R_equivalents 0.0761
_diffrn_reflns_av_sigmaI/netI 0.0494
_diffrn_reflns_limit_h_max 20
_diffrn_reflns_limit_h_min -20
_diffrn_reflns_limit_k_max 20
_diffrn_reflns_limit_k_min -20
_diffrn_reflns_limit_l_max 23
_diffrn_reflns_limit_l_min -21
_diffrn_reflns_number 13477
_diffrn_reflns_theta_full 27.4
_diffrn_reflns_theta_max 27.4
_diffrn_reflns_theta_min 3.1
_diffrn_standards_decay_% 0
_diffrn_standards_interval_count 0
_diffrn_standards_interval_time 0
_diffrn_standards_number 0
_exptl_absorpt_coefficient_mu 1.370
_exptl_absorpt_correction_T_max 0.791
_exptl_absorpt_correction_T_min 0.421
_exptl_absorpt_correction_type multi-scan
_exptl_absorpt_process_details '(ABSCOR; Higashi, 1995)'
_exptl_crystal_colour colorless
_exptl_crystal_density_diffrn 1.401
_exptl_crystal_density_method 'not measured'
_exptl_crystal_description prism
_exptl_crystal_F_000 1758
_exptl_crystal_size_max 0.30
_exptl_crystal_size_mid 0.24
_exptl_crystal_size_min 0.18
_refine_diff_density_max 0.62
_refine_diff_density_min -0.88
_refine_ls_extinction_coef 0.0013(4)
_refine_ls_extinction_expression Fc^*^=kFc[1+0.001xFc^2^\l^3^/sin(2\q)]^-1/4^
_refine_ls_extinction_method SHELXL97
_refine_ls_goodness_of_fit_ref 1.11
_refine_ls_hydrogen_treatment constr
_refine_ls_matrix_type full
_refine_ls_number_parameters 139
_refine_ls_number_reflns 2086
_refine_ls_number_restraints 138
_refine_ls_restrained_S_all 1.12
_refine_ls_R_factor_all 0.110
_refine_ls_R_factor_gt 0.062
_refine_ls_shift/su_max 0.001
_refine_ls_shift/su_mean 0.000
_refine_ls_structure_factor_coef Fsqd
_refine_ls_weighting_details 'calc w=1/[\s^2^(Fo^2^)+(0.0927P)^2^+8.7373P] where P=(Fo^2^+2Fc^2^)/3'
_refine_ls_weighting_scheme calc
_refine_ls_wR_factor_gt 0.151
_refine_ls_wR_factor_ref 0.194
_reflns_number_gt 1249
_reflns_number_total 2086
_reflns_threshold_expression I>2\s(I)
_cod_data_source_file hg2126.cif
_cod_data_source_block I
_cod_depositor_comments
;
The following automatic conversions were performed:
'_symmetry_cell_setting' value 'Trigonal' changed to 'trigonal' according
to '/home/saulius/struct/CIF-dictionaries/cif_core.dic' dictionary named
'cif_core.dic' version 2.4.1 from 2010-06-29.

Automatic conversion script
Id: cif_fix_enum 1527 2010-12-29 10:47:43Z saulius 

The following automatic conversions were performed:

'_symmetry_cell_setting' value 'Trigonal' changed to 'trigonal'
according to /home/saulius/struct/CIF-dictionaries/cif_core.dic
dictionary named 'cif_core.dic' version 2.4.1 from 2010-06-29.

Automatic conversion script
Id: cif_fix_values 1715 2011-07-08 13:25:40Z adriana 
;
_cod_original_cell_volume 4094.1(3)
_cod_original_sg_symbol_H-M 'R -3'
_cod_database_code 2211442
_cod_database_fobs_code 2211442

loop_
_symmetry_equiv_pos_as_xyz
'x, y, z'
'-y, x-y, z'
'-x+y, -x, z'
'x+2/3, y+1/3, z+1/3'
'-y+2/3, x-y+1/3, z+1/3'
'-x+y+2/3, -x+1/3, z+1/3'
'x+1/3, y+2/3, z+2/3'
'-y+1/3, x-y+2/3, z+2/3'
'-x+y+1/3, -x+2/3, z+2/3'
'-x, -y, -z'
'y, -x+y, -z'
'x-y, x, -z'
'-x+2/3, -y+1/3, -z+1/3'
'y+2/3, -x+y+1/3, -z+1/3'
'x-y+2/3, x+1/3, -z+1/3'
'-x+1/3, -y+2/3, -z+2/3'
'y+1/3, -x+y+2/3, -z+2/3'
'x-y+1/3, x+2/3, -z+2/3'

loop_
_atom_site_type_symbol
_atom_site_label
_atom_site_fract_x
_atom_site_fract_y
_atom_site_fract_z
_atom_site_U_iso_or_equiv
_atom_site_adp_type
_atom_site_calc_flag
_atom_site_refinement_flags
_atom_site_occupancy
_atom_site_disorder_assembly
_atom_site_disorder_group
Zn Zn1 1.0000 0.0000 0.80699(5) 0.0509(4) Uani d S 1 . .
Zn Zn2 1.0000 0.0000 1.0000 0.0456(4) Uani d S 1 . .
O O1 1.0030(3) 0.1204(3) 0.82481(19) 0.0658(10) Uani d . 1 . .
O O2 0.9378(3) 0.0597(2) 0.93358(18) 0.0579(9) Uani d . 1 . .
C C1 0.9736(4) 0.1270(3) 0.8884(3) 0.0576(13) Uani d DU 1 A .
C C2 0.9822(3) 0.2205(3) 0.9083(2) 0.0607(14) Uani d DU 1 . .
C C5 1.0008(4) 0.3949(3) 0.9483(3) 0.086(2) Uani d DU 1 . .
C C3 1.0506(6) 0.3040(6) 0.8738(5) 0.056(2) Uani d PDU 0.50 A 1
H H3 1.0900 0.3014 0.8376 0.067 Uiso calc PR 0.50 A 1
C C4 1.0595(7) 0.3910(9) 0.8940(4) 0.070(3) Uani d PDU 0.50 A 1
H H4 1.1050 0.4470 0.8711 0.084 Uiso calc PR 0.50 A 1
C C6 0.9321(7) 0.3107(6) 0.9821(6) 0.081(3) Uani d PDU 0.50 A 1
H H6 0.8923 0.3133 1.0180 0.097 Uiso calc PR 0.50 A 1
C C7 0.9225(7) 0.2232(9) 0.9626(4) 0.068(3) Uani d PDU 0.50 A 1
H H7 0.8769 0.1671 0.9854 0.082 Uiso calc PR 0.50 A 1
C C3' 1.0228(6) 0.2971(6) 0.8597(6) 0.056(2) Uani d PDU 0.50 A 2
H H3' 1.0437 0.2899 0.8136 0.067 Uiso calc PR 0.50 A 2
C C4' 1.0324(7) 0.3845(9) 0.8796(4) 0.070(3) Uani d PDU 0.50 A 2
H H4' 1.0598 0.4359 0.8471 0.084 Uiso calc PR 0.50 A 2
C C6' 0.9606(7) 0.3186(7) 0.9973(6) 0.081(3) Uani d PDU 0.50 A 2
H H6' 0.9401 0.3260 1.0435 0.097 Uiso calc PR 0.50 A 2
C C7' 0.9510(7) 0.2313(9) 0.9772(4) 0.068(3) Uani d PDU 0.50 A 2
H H7' 0.9238 0.1799 1.0097 0.082 Uiso calc PR 0.50 A 2
C C8 1.0152(6) 0.4905(4) 0.9684(3) 0.097(2) Uani d DU 1 . .
H H8 1.0474 0.5404 0.9351 0.117 Uiso calc R 1 . .
N N1 1.0000 0.0000 0.6929(4) 0.069(2) Uani d SD 1 . .
C C9 0.9567(12) -0.0831(7) 0.6559(7) 0.079(4) Uani d PDU 0.33 B -3
H H9 0.9267 -0.1404 0.6820 0.095 Uiso calc PR 0.33 B -3
C C10 0.9558(13) -0.0854(6) 0.5797(7) 0.083(4) Uani d PDU 0.33 B -3
H H10 0.9259 -0.1436 0.5548 0.100 Uiso calc PR 0.33 B -3
C C11 1.0000 0.0000 0.54121(14) 0.080(3) Uani d SDU 1 . .
C C10' 1.0455(13) 0.0858(6) 0.5798(7) 0.083(4) Uani d PDU 0.33 B -3
H H10' 1.0765 0.1438 0.5547 0.100 Uiso calc PR 0.33 B -3
C C9' 1.0444(13) 0.0841(7) 0.6563(7) 0.079(4) Uani d PDU 0.33 B -3
H H9' 1.0743 0.1413 0.6824 0.095 Uiso calc PR 0.33 B -3

loop_
_atom_site_aniso_label
_atom_site_aniso_U_11
_atom_site_aniso_U_22
_atom_site_aniso_U_33
_atom_site_aniso_U_12
_atom_site_aniso_U_13
_atom_site_aniso_U_23
Zn1 0.0574(5) 0.0574(5) 0.0380(5) 0.0287(2) 0.000 0.000
Zn2 0.0500(6) 0.0500(6) 0.0368(7) 0.0250(3) 0.000 0.000
O1 0.086(3) 0.072(3) 0.049(2) 0.047(2) -0.0004(18) 0.0021(17)
O2 0.062(2) 0.057(2) 0.058(2) 0.0321(19) -0.0034(17) 0.0080(16)
C1 0.065(3) 0.068(3) 0.048(3) 0.039(3) -0.011(2) -0.001(2)
C2 0.080(4) 0.053(3) 0.055(3) 0.038(3) 0.006(3) 0.006(2)
C5 0.125(5) 0.062(4) 0.079(4) 0.053(4) 0.020(4) 0.007(3)
C3 0.064(5) 0.061(3) 0.049(4) 0.037(4) -0.011(4) -0.003(3)
C4 0.084(6) 0.063(4) 0.059(4) 0.034(4) 0.000(4) 0.007(3)
C6 0.106(6) 0.071(4) 0.070(5) 0.048(4) 0.013(4) 0.004(3)
C7 0.089(6) 0.064(4) 0.060(4) 0.044(4) 0.004(4) 0.006(3)
C3' 0.064(5) 0.061(3) 0.049(4) 0.037(4) -0.011(4) -0.003(3)
C4' 0.084(6) 0.063(4) 0.059(4) 0.034(4) 0.000(4) 0.007(3)
C6' 0.106(6) 0.071(4) 0.070(5) 0.048(4) 0.013(4) 0.004(3)
C7' 0.089(6) 0.064(4) 0.060(4) 0.044(4) 0.004(4) 0.006(3)
C8 0.141(6) 0.067(4) 0.089(4) 0.056(4) 0.028(4) 0.010(3)
N1 0.085(4) 0.085(4) 0.037(4) 0.0427(19) 0.000 0.000
C9 0.096(7) 0.064(6) 0.057(5) 0.025(5) -0.003(4) 0.000(5)
C10 0.107(7) 0.068(6) 0.057(5) 0.029(5) 0.003(5) 0.007(5)
C11 0.094(4) 0.094(4) 0.052(5) 0.047(2) 0.000 0.000
C10' 0.107(7) 0.068(6) 0.057(5) 0.029(5) 0.003(5) 0.007(5)
C9' 0.096(7) 0.064(6) 0.057(5) 0.025(5) -0.003(4) 0.000(5)

loop_
_atom_type_symbol
_atom_type_description
_atom_type_scat_dispersion_real
_atom_type_scat_dispersion_imag
_atom_type_scat_source
C C 0.0033 0.0016 'International Tables Vol C Tables 4.2.6.8 and 6.1.1.4'
H H 0.0000 0.0000 'International Tables Vol C Tables 4.2.6.8 and 6.1.1.4'
N N 0.0061 0.0033 'International Tables Vol C Tables 4.2.6.8 and 6.1.1.4'
O O 0.0106 0.0060 'International Tables Vol C Tables 4.2.6.8 and 6.1.1.4'
Zn Zn 0.2839 1.4301 'International Tables Vol C Tables 4.2.6.8 and 6.1.1.4'

loop_
_geom_angle_atom_site_label_1
_geom_angle_atom_site_label_2
_geom_angle_atom_site_label_3
_geom_angle_site_symmetry_1
_geom_angle_site_symmetry_3
_geom_angle
O1 Zn1 O1 2_645 . 117.30(10)
O1 Zn1 O1 2_645 3_765 117.30(10)
O1 Zn1 O1 . 3_765 117.30(10)
O1 Zn1 N1 2_645 . 99.60(10)
O1 Zn1 N1 . . 99.60(10)
O1 Zn1 N1 3_765 . 99.60(10)
O2 Zn2 O2 11_667 2_645 180
O2 Zn2 O2 11_667 12_547 89.90(10)
O2 Zn2 O2 2_645 12_547 90.10(10)
O2 Zn2 O2 11_667 3_765 90.10(10)
O2 Zn2 O2 2_645 3_765 89.90(10)
O2 Zn2 O2 12_547 3_765 180
O2 Zn2 O2 11_667 . 90.10(10)
O2 Zn2 O2 2_645 . 89.90(10)
O2 Zn2 O2 12_547 . 90.10(10)
O2 Zn2 O2 3_765 . 89.90(10)
O2 Zn2 O2 11_667 10_757 89.90(10)
O2 Zn2 O2 2_645 10_757 90.10(10)
O2 Zn2 O2 12_547 10_757 89.90(10)
O2 Zn2 O2 3_765 10_757 90.10(10)
O2 Zn2 O2 . 10_757 180
C1 O1 Zn1 . . 114.2(3)
C1 O2 Zn2 . . 131.4(3)
O2 C1 O1 . . 123.5(4)
O2 C1 C2 . . 119.4(4)
O1 C1 C2 . . 117.1(4)
C3' C2 C7' . . 120.0(11)
C7' C2 C3 . . 116.4(5)
C3' C2 C7 . . 116.7(5)
C3 C2 C7 . . 121.0(11)
C3' C2 C1 . . 120.7(6)
C7' C2 C1 . . 119.2(6)
C3 C2 C1 . . 119.8(6)
C7 C2 C1 . . 119.2(6)
C4' C5 C6' . . 120.4(11)
C6' C5 C4 . . 116.2(5)
C4 C5 C6 . . 119.7(11)
C4' C5 C8 . . 118.0(6)
C6' C5 C8 . . 121.6(7)
C4 C5 C8 . . 117.7(6)
C6 C5 C8 . . 122.6(7)
C4 C3 C2 . . 119.4(11)
C4 C3 H3 . . 120.3
C2 C3 H3 . . 120.3
C3 C4 C5 . . 120.4(11)
C3 C4 H4 . . 119.8
C5 C4 H4 . . 119.8
C7 C6 C5 . . 120.6(11)
C7 C6 H6 . . 119.7
C5 C6 H6 . . 119.7
C6 C7 C2 . . 119.0(11)
C6 C7 H7 . . 120.5
C2 C7 H7 . . 120.5
C4' C3' C2 . . 120.1(11)
C4' C3' H3' . . 119.9
C2 C3' H3' . . 119.9
C3' C4' C5 . . 119.7(11)
C3' C4' H4' . . 120.1
C5 C4' H4' . . 120.1
C7' C6' C5 . . 119.7(11)
C7' C6' H6' . . 120.1
C5 C6' H6' . . 120.1
C6' C7' C2 . . 120.0(11)
C6' C7' H7' . . 120.0
C2 C7' H7' . . 120.0
C8 C8 C5 10_767 . 124.1(6)
C8 C8 H8 10_767 . 117.9
C5 C8 H8 . . 117.9
C9 N1 C9' . . 120.4(10)
C9 N1 Zn1 . . 120.1(7)
C9 N1 Zn1 3_765 . 120.1(7)
C9 N1 Zn1 2_645 . 120.1(7)
C9' N1 Zn1 2_645 . 119.5(7)
C9' N1 Zn1 . . 119.5(7)
C9' N1 Zn1 3_765 . 119.5(7)
N1 C9 C10 . . 121.4(13)
N1 C9 H9 . . 119.3
C10 C9 H9 . . 119.3
C11 C10 C9 . . 119.0(12)
C11 C10 H10 . . 120.5
C9 C10 H10 . . 120.5
C10 C11 C10' . . 119.3(8)
C10 C11 C11 . 12_546 120.4(6)
C10' C11 C11 . 12_546 120.3(6)
C9' C10' C11 . . 119.3(12)
C9' C10' H10' . . 120.3
C11 C10' H10' . . 120.3
N1 C9' C10' . . 120.5(12)
N1 C9' H9' . . 119.7
C10' C9' H9' . . 119.7

loop_
_geom_bond_atom_site_label_1
_geom_bond_atom_site_label_2
_geom_bond_site_symmetry_2
_geom_bond_distance
_geom_bond_publ_flag
Zn1 O1 . 1.946(4) yes
Zn1 O1 2_645 1.946(4) yes
Zn1 O1 3_765 1.946(4) yes
Zn1 N1 . 2.071(7) yes
Zn2 O2 . 2.087(3) yes
Zn2 O2 2_645 2.087(3) yes
Zn2 O2 3_765 2.087(3) yes
Zn2 O2 10_757 2.087(3) yes
Zn2 O2 11_667 2.087(3) yes
Zn2 O2 12_547 2.087(3) yes
O1 C1 . 1.273(6) ?
O2 C1 . 1.249(6) ?
C1 C2 . 1.489(4) ?
C2 C3' . 1.388(5) ?
C2 C7' . 1.391(5) ?
C2 C3 . 1.392(5) ?
C2 C7 . 1.393(5) ?
C5 C4' . 1.389(5) ?
C5 C6' . 1.390(5) ?
C5 C4 . 1.390(5) ?
C5 C6 . 1.394(5) ?
C5 C8 . 1.486(4) ?
C3 C4 . 1.387(5) ?
C6 C7 . 1.388(5) ?
C3' C4' . 1.388(5) ?
C6' C7' . 1.387(5) ?
C8 C8 10_767 1.342(5) ?
N1 C9 . 1.342(5) ?
N1 C9' . 1.352(5) ?
C9 C10 . 1.384(5) ?
C10 C11 . 1.384(5) ?
C11 C10' . 1.390(5) ?
C11 C11 12_546 1.497(5) ?
C10' C9' . 1.388(5) ?
C3 H3 . 0.9300 ?
C4 H4 . 0.9300 ?
C6 H6 . 0.9300 ?
C7 H7 . 0.9300 ?
C3' H3' . 0.9300 ?
C4' H4' . 0.9300 ?
C6' H6' . 0.9300 ?
C7' H7' . 0.9300 ?
C8 H8 . 0.9300 ?
C9 H9 . 0.9300 ?
C10 H10 . 0.9300 ?
C10' H10' . 0.9300 ?
C9' H9' . 0.9300 ?

loop_
_geom_torsion_atom_site_label_1
_geom_torsion_atom_site_label_2
_geom_torsion_atom_site_label_3
_geom_torsion_atom_site_label_4
_geom_torsion_site_symmetry_1
_geom_torsion_site_symmetry_4
_geom_torsion
O1 Zn1 O1 C1 2_645 . 52.9(4)
O1 Zn1 O1 C1 3_765 . -95.0(3)
N1 Zn1 O1 C1 . . 158.9(3)
O2 Zn2 O2 C1 11_667 . 71.7(3)
O2 Zn2 O2 C1 2_645 . -108.3(3)
O2 Zn2 O2 C1 12_547 . 161.6(4)
O2 Zn2 O2 C1 3_765 . -18.4(4)
Zn2 O2 C1 O1 . . 74.7(7)
Zn2 O2 C1 C2 . . -106.0(5)
Zn1 O1 C1 O2 . . -6.1(7)
Zn1 O1 C1 C2 . . 174.6(3)
O2 C1 C2 C3' . . 179.1(5)
O1 C1 C2 C3' . . -1.6(7)
O2 C1 C2 C7' . . 0.7(8)
O1 C1 C2 C7' . . 180.0(6)
O2 C1 C2 C3 . . 156.1(5)
O1 C1 C2 C3 . . -24.6(7)
O2 C1 C2 C7 . . -22.5(7)
O1 C1 C2 C7 . . 156.8(6)
C3' C2 C3 C4 . . 83(3)
C7' C2 C3 C4 . . -22.5(6)
C7 C2 C3 C4 . . 0.1(3)
C1 C2 C3 C4 . . -178.5(4)
C2 C3 C4 C5 . . 0.2(3)
C4' C5 C4 C3 . . -85(3)
C6' C5 C4 C3 . . 22.3(7)
C6 C5 C4 C3 . . -0.6(6)
C8 C5 C4 C3 . . 178.8(6)
C4' C5 C6 C7 . . 22.6(9)
C6' C5 C6 C7 . . -85(3)
C4 C5 C6 C7 . . 0.8(8)
C8 C5 C6 C7 . . -178.7(7)
C5 C6 C7 C2 . . -0.5(8)
C3' C2 C7 C6 . . -22.2(8)
C7' C2 C7 C6 . . 83(3)
C3 C2 C7 C6 . . 0.0(6)
C1 C2 C7 C6 . . 178.6(6)
C7' C2 C3' C4' . . -0.1(3)
C3 C2 C3' C4' . . -85(3)
C7 C2 C3' C4' . . 22.6(6)
C1 C2 C3' C4' . . -178.5(5)
C2 C3' C4' C5 . . -0.2(3)
C6' C5 C4' C3' . . 0.6(6)
C4 C5 C4' C3' . . 84(3)
C6 C5 C4' C3' . . -22.2(7)
C8 C5 C4' C3' . . 178.1(6)
C4' C5 C6' C7' . . -0.6(8)
C4 C5 C6' C7' . . -22.5(9)
C6 C5 C6' C7' . . 83(3)
C8 C5 C6' C7' . . -178.1(7)
C5 C6' C7' C2 . . 0.3(8)
C3' C2 C7' C6' . . 0.0(6)
C3 C2 C7' C6' . . 22.3(8)
C7 C2 C7' C6' . . -86(3)
C1 C2 C7' C6' . . 178.4(6)
C4' C5 C8 C8 . 10_767 177.2(10)
C6' C5 C8 C8 . 10_767 -5.4(15)
C4 C5 C8 C8 . 10_767 -160.6(10)
C6 C5 C8 C8 . 10_767 18.9(15)
O1 Zn1 N1 C9 2_645 . -29.9(10)
O1 Zn1 N1 C9 . . -149.9(10)
O1 Zn1 N1 C9 3_765 . 90.1(10)
O1 Zn1 N1 C9 2_645 3_765 90.1(10)
O1 Zn1 N1 C9 . 3_765 -29.9(10)
O1 Zn1 N1 C9 3_765 3_765 -149.9(10)
O1 Zn1 N1 C9 2_645 2_645 -149.9(10)
O1 Zn1 N1 C9 . 2_645 90.1(10)
O1 Zn1 N1 C9 3_765 2_645 -29.9(10)
O1 Zn1 N1 C9' 2_645 2_645 30.6(10)
O1 Zn1 N1 C9' . 2_645 -89.4(10)
O1 Zn1 N1 C9' 3_765 2_645 150.6(10)
O1 Zn1 N1 C9' 2_645 . 150.6(10)
O1 Zn1 N1 C9' . . 30.6(10)
O1 Zn1 N1 C9' 3_765 . -89.4(10)
O1 Zn1 N1 C9' 2_645 3_765 -89.4(10)
O1 Zn1 N1 C9' . 3_765 150.6(10)
O1 Zn1 N1 C9' 3_765 3_765 30.6(10)
C9' N1 C9 C10 . . -0.2(3)
Zn1 N1 C9 C10 . . -179.78(15)
N1 C9 C10 C11 . . -0.4(3)
C9 C10 C11 C10 . 2_645 49.0(5)
C9 C10 C11 C10 . 3_765 -48.6(5)
C9 C10 C11 C10' . . 1.1(6)
C9 C10 C11 C10' . 2_645 -73.3(9)
C9 C10 C11 C10' . 3_765 74.3(9)
C9 C10 C11 C11 . 12_546 -179.79(14)
C9 N1 C9' C10' . . 0.2(7)
Zn1 N1 C9' C10' . . 179.8(5)
C11 C10' C9' N1 . . 0.4(9)
